data_2227110
loop_
_publ_author_name
'Kotze, P. D. Riekert'
'Roodt, Andreas'
'Venter, Johan A.'
'Otto, Stefanus'

_publ_section_title
;
 (<i>N</i>-Benzoyl-<i>N</i>'-phenylthiourea-\k<i>S</i>)chlorido(\h^4^-1,5-cyclooctadiene)rhodium(I)
;
_journal_coeditor_code WM2369
_journal_issue 8
_journal_name_full 'Acta Crystallographica Section E'
_journal_page_first m1028
_journal_page_last m1029
_journal_paper_doi 10.1107/S1600536810029740
_journal_volume 66
_journal_year 2010
_chemical_formula_iupac '[Rh Cl (C8 H12) (C14 H12 N2 O S)]'
_chemical_formula_moiety 'C22 H24 Cl N2 O Rh S'
_chemical_formula_sum 'C22 H24 Cl N2 O Rh S'
_chemical_formula_weight 502.85
_chemical_name_systematic
;(<i>N</i>-Benzoyl-<i>N</i>'-phenylthiourea-\k<i>S</i>)chlorido(\h^4^-1,5-
cyclooctadiene)rhodium(I)
;
_space_group_IT_number 2
_symmetry_cell_setting triclinic
_symmetry_space_group_name_Hall '-P 1'
_symmetry_space_group_name_H-M 'P -1'
_atom_sites_solution_hydrogens geom
_atom_sites_solution_primary direct
_atom_sites_solution_secondary difmap
_audit_creation_method SHELXL-97
_cell_angle_alpha 96.891(2)
_cell_angle_beta 91.588(2)
_cell_angle_gamma 90.616(2)
_cell_formula_units_Z 2
_cell_length_a 6.6703(2)
_cell_length_b 10.1665(4)
_cell_length_c 14.9616(5)
_cell_measurement_reflns_used 8458
_cell_measurement_temperature 100(2)
_cell_measurement_theta_max 28.30
_cell_measurement_theta_min 3.06
_cell_volume 1006.78(6)
_computing_cell_refinement 'SAINT-Plus (Bruker, 2004)'
_computing_data_collection 'APEX2 (Bruker, 2005)'
_computing_data_reduction 'SAINT-Plus and XPREP (Bruker, 2004)'
_computing_molecular_graphics 'Mercury (Macrae <i>et al.</i>, 2006)'
_computing_publication_material 'WinGX (Farrugia, 1999) and publCIF (Westrip, 2010)'
_computing_structure_refinement 'SHELXL97 (Sheldrick, 2008)'
_computing_structure_solution 'SHELXS97 (Sheldrick, 2008)'
_diffrn_ambient_temperature 100(2)
_diffrn_measured_fraction_theta_full 0.991
_diffrn_measured_fraction_theta_max 0.991
_diffrn_measurement_device_type 'Bruker APEXII CCD area-detector'
_diffrn_measurement_method '\f- and \w-scans'
_diffrn_radiation_monochromator graphite
_diffrn_radiation_source 'fine-focus sealed tube'
_diffrn_radiation_type MoK\a
_diffrn_radiation_wavelength 0.71073
_diffrn_reflns_av_R_equivalents 0.0318
_diffrn_reflns_av_sigmaI/netI 0.0349
_diffrn_reflns_limit_h_max 8
_diffrn_reflns_limit_h_min -8
_diffrn_reflns_limit_k_max 13
_diffrn_reflns_limit_k_min -13
_diffrn_reflns_limit_l_max 19
_diffrn_reflns_limit_l_min -19
_diffrn_reflns_number 18721
_diffrn_reflns_theta_full 28.34
_diffrn_reflns_theta_max 28.34
_diffrn_reflns_theta_min 1.37
_diffrn_standards_number 0
_exptl_absorpt_coefficient_mu 1.100
_exptl_absorpt_correction_T_max 0.9171
_exptl_absorpt_correction_T_min 0.8265
_exptl_absorpt_correction_type multi-scan
_exptl_absorpt_process_details '(SADABS; Bruker, 2001)'
_exptl_crystal_colour yellow
_exptl_crystal_density_diffrn 1.659
_exptl_crystal_density_method 'not measured'
_exptl_crystal_description platelet
_exptl_crystal_F_000 512
_exptl_crystal_size_max 0.18
_exptl_crystal_size_mid 0.17
_exptl_crystal_size_min 0.08
_refine_diff_density_max 0.774
_refine_diff_density_min -0.661
_refine_ls_extinction_method none
_refine_ls_goodness_of_fit_ref 1.226
_refine_ls_hydrogen_treatment constr
_refine_ls_matrix_type full
_refine_ls_number_parameters 253
_refine_ls_number_reflns 4980
_refine_ls_number_restraints 0
_refine_ls_restrained_S_all 1.226
_refine_ls_R_factor_all 0.0353
_refine_ls_R_factor_gt 0.0288
_refine_ls_shift/su_max 0.001
_refine_ls_shift/su_mean 0.000
_refine_ls_structure_factor_coef Fsqd
_refine_ls_weighting_details 'calc w=1/[\s^2^(Fo^2^)+(0.0511P)^2^+0.7134P] where P=(Fo^2^+2Fc^2^)/3'
_refine_ls_weighting_scheme calc
_refine_ls_wR_factor_gt 0.0756
_refine_ls_wR_factor_ref 0.1025
_reflns_number_gt 4476
_reflns_number_total 4980
_reflns_threshold_expression I>2\s(I)
_cod_data_source_file wm2369.cif
_cod_data_source_block I
_cod_database_code 2227110
_cod_database_fobs_code 2227110

loop_
_symmetry_equiv_pos_as_xyz
'x, y, z'
'-x, -y, -z'

loop_
_atom_site_type_symbol
_atom_site_label
_atom_site_fract_x
_atom_site_fract_y
_atom_site_fract_z
_atom_site_U_iso_or_equiv
_atom_site_adp_type
_atom_site_calc_flag
_atom_site_refinement_flags
_atom_site_occupancy
_atom_site_disorder_assembly
_atom_site_disorder_group
Rh Rh1 0.63173(3) 0.78913(2) 0.637367(14) 0.01158(9) Uani d . 1 . .
Cl Cl1 0.56345(11) 0.95960(7) 0.75606(5) 0.01837(16) Uani d . 1 . .
S S1 0.42173(10) 0.62944(7) 0.69410(5) 0.01483(15) Uani d . 1 . .
O O1 0.6682(3) 0.5834(2) 0.97351(14) 0.0187(4) Uani d . 1 . .
N N2 0.3860(3) 0.5223(2) 0.84601(16) 0.0155(5) Uani d . 1 . .
H H2 0.4237 0.5172 0.9023 0.019 Uiso calc R 1 . .
N N1 0.6287(3) 0.6887(2) 0.84822(16) 0.0147(5) Uani d . 1 . .
H H1 0.6658 0.7598 0.8243 0.018 Uiso calc R 1 . .
C C9 0.2314(4) 0.4322(3) 0.80693(18) 0.0135(5) Uani d . 1 . .
C C8 0.4760(4) 0.6125(3) 0.80349(19) 0.0134(5) Uani d . 1 . .
C C10 0.0498(4) 0.4796(3) 0.77768(19) 0.0148(5) Uani d . 1 . .
H H10 0.0289 0.5722 0.7802 0.018 Uiso calc R 1 . .
C C6 1.0460(4) 0.6965(3) 1.0142(2) 0.0201(6) Uani d . 1 . .
H H6 1.0027 0.6260 1.0457 0.024 Uiso calc R 1 . .
C C12 -0.0712(4) 0.2545(3) 0.7407(2) 0.0195(6) Uani d . 1 . .
H H12 -0.1754 0.1938 0.7186 0.023 Uiso calc R 1 . .
C C1 0.9224(4) 0.7406(3) 0.94780(19) 0.0142(5) Uani d . 1 . .
C C7 0.7298(4) 0.6651(3) 0.92667(19) 0.0139(5) Uani d . 1 . .
C C3 1.1740(5) 0.9028(3) 0.9235(2) 0.0290(8) Uani d . 1 . .
H H3 1.2182 0.9737 0.8926 0.035 Uiso calc R 1 . .
C C11 -0.1017(4) 0.3899(3) 0.7445(2) 0.0173(6) Uani d . 1 . .
H H11 -0.2265 0.4217 0.7244 0.021 Uiso calc R 1 . .
C C2 0.9856(5) 0.8446(3) 0.9022(2) 0.0235(7) Uani d . 1 . .
H H2A 0.9014 0.8756 0.8572 0.028 Uiso calc R 1 . .
C C14 0.2642(4) 0.2972(3) 0.80220(19) 0.0171(6) Uani d . 1 . .
H H14 0.3900 0.2657 0.8214 0.021 Uiso calc R 1 . .
C C13 0.1126(4) 0.2078(3) 0.7693(2) 0.0183(6) Uani d . 1 . .
H H13 0.1343 0.1152 0.7664 0.022 Uiso calc R 1 . .
C C19 0.8922(4) 0.8992(3) 0.6073(2) 0.0167(6) Uani d . 1 . .
H H19 0.9299 0.9740 0.6547 0.020 Uiso calc R 1 . .
C C16 0.5920(5) 0.7470(3) 0.4355(2) 0.0183(6) Uani d . 1 . .
H H16A 0.4513 0.7729 0.4255 0.022 Uiso calc R 1 . .
H H16B 0.6341 0.6913 0.3806 0.022 Uiso calc R 1 . .
C C5 1.2327(5) 0.7560(3) 1.0342(2) 0.0233(7) Uani d . 1 . .
H H5 1.3172 0.7259 1.0795 0.028 Uiso calc R 1 . .
C C4 1.2967(5) 0.8581(3) 0.9890(2) 0.0251(7) Uani d . 1 . .
H H4 1.4251 0.8978 1.0029 0.030 Uiso calc R 1 . .
C C20 1.0617(4) 0.8056(3) 0.5829(2) 0.0225(7) Uani d . 1 . .
H H20A 1.1359 0.7893 0.6386 0.027 Uiso calc R 1 . .
H H20B 1.1559 0.8481 0.5448 0.027 Uiso calc R 1 . .
C C21 0.9898(4) 0.6720(3) 0.5324(2) 0.0196(6) Uani d . 1 . .
H H21A 0.9898 0.6774 0.4668 0.023 Uiso calc R 1 . .
H H21B 1.0847 0.6022 0.5456 0.023 Uiso calc R 1 . .
C C22 0.7794(4) 0.6336(3) 0.5590(2) 0.0153(6) Uani d . 1 . .
H H22 0.7719 0.5465 0.5834 0.018 Uiso calc R 1 . .
C C18 0.7382(4) 0.9284(3) 0.54959(19) 0.0147(5) Uani d . 1 . .
H H18 0.6844 1.0199 0.5628 0.018 Uiso calc R 1 . .
C C15 0.6023(4) 0.6668(3) 0.51368(19) 0.0150(6) Uani d . 1 . .
H H15 0.4931 0.5983 0.5121 0.018 Uiso calc R 1 . .
C C17 0.7254(4) 0.8724(3) 0.4506(2) 0.0180(6) Uani d . 1 . .
H H17A 0.8617 0.8509 0.4294 0.022 Uiso calc R 1 . .
H H17B 0.6698 0.9402 0.4149 0.022 Uiso calc R 1 . .

loop_
_atom_site_aniso_label
_atom_site_aniso_U_11
_atom_site_aniso_U_22
_atom_site_aniso_U_33
_atom_site_aniso_U_12
_atom_site_aniso_U_13
_atom_site_aniso_U_23
Rh1 0.01211(12) 0.01013(13) 0.01270(13) -0.00102(8) 0.00040(8) 0.00221(9)
Cl1 0.0245(3) 0.0138(3) 0.0166(3) 0.0010(3) 0.0037(3) 0.0002(3)
S1 0.0163(3) 0.0168(3) 0.0120(3) -0.0051(3) -0.0012(2) 0.0050(3)
O1 0.0183(10) 0.0233(11) 0.0155(10) -0.0071(8) -0.0018(8) 0.0075(9)
N2 0.0171(11) 0.0185(12) 0.0114(11) -0.0064(9) -0.0025(9) 0.0045(10)
N1 0.0167(11) 0.0141(12) 0.0136(12) -0.0049(9) -0.0015(9) 0.0044(9)
C9 0.0151(12) 0.0139(13) 0.0113(13) -0.0044(10) 0.0008(10) 0.0015(10)
C8 0.0132(12) 0.0139(13) 0.0127(13) 0.0002(10) 0.0008(10) 0.0005(10)
C10 0.0177(13) 0.0135(13) 0.0139(14) -0.0007(10) 0.0045(10) 0.0031(11)
C6 0.0179(13) 0.0270(16) 0.0168(15) -0.0051(12) 0.0011(11) 0.0086(12)
C12 0.0219(14) 0.0180(15) 0.0181(15) -0.0077(11) -0.0011(11) 0.0013(12)
C1 0.0131(12) 0.0149(14) 0.0141(13) -0.0023(10) 0.0012(10) 0.0001(11)
C7 0.0132(12) 0.0152(14) 0.0130(13) -0.0011(10) 0.0006(10) 0.0009(11)
C3 0.0285(17) 0.0246(17) 0.035(2) -0.0126(14) -0.0060(14) 0.0125(15)
C11 0.0144(12) 0.0212(15) 0.0167(14) -0.0019(11) -0.0028(11) 0.0041(12)
C2 0.0230(15) 0.0233(16) 0.0249(17) -0.0072(12) -0.0068(12) 0.0085(13)
C14 0.0191(13) 0.0188(15) 0.0135(14) -0.0010(11) -0.0029(11) 0.0034(11)
C13 0.0236(14) 0.0141(14) 0.0172(14) -0.0024(11) -0.0044(11) 0.0036(11)
C19 0.0140(12) 0.0126(13) 0.0238(15) -0.0043(10) 0.0036(11) 0.0023(11)
C16 0.0250(14) 0.0167(14) 0.0132(14) -0.0025(11) 0.0014(11) 0.0024(11)
C5 0.0186(14) 0.0278(17) 0.0243(16) -0.0010(12) -0.0049(12) 0.0080(13)
C4 0.0171(14) 0.0284(18) 0.0291(18) -0.0070(12) -0.0017(12) 0.0023(14)
C20 0.0120(13) 0.0177(15) 0.0373(19) -0.0008(11) 0.0024(12) 0.0008(13)
C21 0.0142(13) 0.0163(15) 0.0281(17) 0.0030(11) 0.0040(11) 0.0014(12)
C22 0.0178(13) 0.0090(13) 0.0186(14) -0.0003(10) 0.0037(11) -0.0005(11)
C18 0.0178(12) 0.0088(12) 0.0180(14) -0.0039(10) 0.0025(11) 0.0041(11)
C15 0.0185(13) 0.0116(13) 0.0144(14) -0.0039(10) 0.0010(10) -0.0006(11)
C17 0.0212(14) 0.0145(14) 0.0196(15) -0.0020(11) 0.0041(11) 0.0061(12)

loop_
_atom_type_symbol
_atom_type_description
_atom_type_scat_dispersion_real
_atom_type_scat_dispersion_imag
_atom_type_scat_source
C C 0.0033 0.0016 'International Tables Vol C Tables 4.2.6.8 and 6.1.1.4'
H H 0.0000 0.0000 'International Tables Vol C Tables 4.2.6.8 and 6.1.1.4'
N N 0.0061 0.0033 'International Tables Vol C Tables 4.2.6.8 and 6.1.1.4'
O O 0.0106 0.0060 'International Tables Vol C Tables 4.2.6.8 and 6.1.1.4'
S S 0.1246 0.1234 'International Tables Vol C Tables 4.2.6.8 and 6.1.1.4'
Cl Cl 0.1484 0.1585 'International Tables Vol C Tables 4.2.6.8 and 6.1.1.4'
Rh Rh -1.1178 0.9187 'International Tables Vol C Tables 4.2.6.8 and 6.1.1.4'

loop_
_geom_angle_atom_site_label_1
_geom_angle_atom_site_label_2
_geom_angle_atom_site_label_3
_geom_angle_site_symmetry_1
_geom_angle_site_symmetry_3
_geom_angle
_geom_angle_publ_flag
C15 Rh1 C22 . . 38.97(11) ?
C15 Rh1 C19 . . 97.74(11) ?
C22 Rh1 C19 . . 82.06(11) ?
C15 Rh1 C18 . . 81.32(11) ?
C22 Rh1 C18 . . 89.91(11) ?
C19 Rh1 C18 . . 37.35(11) ?
C15 Rh1 S1 . . 85.42(8) ?
C22 Rh1 S1 . . 89.46(8) ?
C19 Rh1 S1 . . 161.71(9) ?
C18 Rh1 S1 . . 159.60(8) ?
C15 Rh1 Cl1 . . 160.03(8) ?
C22 Rh1 Cl1 . . 160.91(8) ?
C19 Rh1 Cl1 . . 89.02(8) ?
C18 Rh1 Cl1 . . 93.19(8) ?
S1 Rh1 Cl1 . . 94.05(2) ?
C8 S1 Rh1 . . 112.67(10) ?
C8 N2 C9 . . 124.8(2) ?
C8 N2 H2 . . 117.6 ?
C9 N2 H2 . . 117.6 ?
C8 N1 C7 . . 126.9(2) ?
C8 N1 H1 . . 116.5 ?
C7 N1 H1 . . 116.5 ?
C14 C9 C10 . . 120.7(3) ?
C14 C9 N2 . . 118.8(3) ?
C10 C9 N2 . . 120.5(3) ?
N2 C8 N1 . . 118.5(3) ?
N2 C8 S1 . . 122.2(2) ?
N1 C8 S1 . . 119.1(2) ?
C9 C10 C11 . . 119.3(3) ?
C9 C10 H10 . . 120.3 ?
C11 C10 H10 . . 120.3 ?
C5 C6 C1 . . 119.6(3) ?
C5 C6 H6 . . 120.2 ?
C1 C6 H6 . . 120.2 ?
C11 C12 C13 . . 119.9(3) ?
C11 C12 H12 . . 120.1 ?
C13 C12 H12 . . 120.1 ?
C6 C1 C2 . . 120.0(3) ?
C6 C1 C7 . . 115.9(3) ?
C2 C1 C7 . . 123.9(3) ?
O1 C7 N1 . . 121.6(2) ?
O1 C7 C1 . . 122.5(3) ?
N1 C7 C1 . . 115.9(2) ?
C4 C3 C2 . . 120.5(3) ?
C4 C3 H3 . . 119.7 ?
C2 C3 H3 . . 119.7 ?
C12 C11 C10 . . 120.4(3) ?
C12 C11 H11 . . 119.8 ?
C10 C11 H11 . . 119.8 ?
C1 C2 C3 . . 119.2(3) ?
C1 C2 H2A . . 120.4 ?
C3 C2 H2A . . 120.4 ?
C9 C14 C13 . . 119.8(3) ?
C9 C14 H14 . . 120.1 ?
C13 C14 H14 . . 120.1 ?
C14 C13 C12 . . 119.9(3) ?
C14 C13 H13 . . 120.1 ?
C12 C13 H13 . . 120.1 ?
C18 C19 C20 . . 125.5(3) ?
C18 C19 Rh1 . . 72.36(16) ?
C20 C19 Rh1 . . 109.79(19) ?
C18 C19 H19 . . 113.8 ?
C20 C19 H19 . . 113.8 ?
Rh1 C19 H19 . . 113.8 ?
C15 C16 C17 . . 112.8(2) ?
C15 C16 H16A . . 109.0 ?
C17 C16 H16A . . 109.0 ?
C15 C16 H16B . . 109.0 ?
C17 C16 H16B . . 109.0 ?
H16A C16 H16B . . 107.8 ?
C4 C5 C6 . . 120.6(3) ?
C4 C5 H5 . . 119.7 ?
C6 C5 H5 . . 119.7 ?
C5 C4 C3 . . 119.9(3) ?
C5 C4 H4 . . 120.0 ?
C3 C4 H4 . . 120.0 ?
C19 C20 C21 . . 113.1(2) ?
C19 C20 H20A . . 109.0 ?
C21 C20 H20A . . 109.0 ?
C19 C20 H20B . . 109.0 ?
C21 C20 H20B . . 109.0 ?
H20A C20 H20B . . 107.8 ?
C22 C21 C20 . . 112.1(2) ?
C22 C21 H21A . . 109.2 ?
C20 C21 H21A . . 109.2 ?
C22 C21 H21B . . 109.2 ?
C20 C21 H21B . . 109.2 ?
H21A C21 H21B . . 107.9 ?
C15 C22 C21 . . 123.7(3) ?
C15 C22 Rh1 . . 69.93(16) ?
C21 C22 Rh1 . . 113.40(19) ?
C15 C22 H22 . . 114.0 ?
C21 C22 H22 . . 114.0 ?
Rh1 C22 H22 . . 114.0 ?
C19 C18 C17 . . 122.9(3) ?
C19 C18 Rh1 . . 70.29(16) ?
C17 C18 Rh1 . . 112.65(18) ?
C19 C18 H18 . . 114.4 ?
C17 C18 H18 . . 114.4 ?
Rh1 C18 H18 . . 114.4 ?
C22 C15 C16 . . 125.6(2) ?
C22 C15 Rh1 . . 71.11(16) ?
C16 C15 Rh1 . . 111.48(19) ?
C22 C15 H15 . . 113.7 ?
C16 C15 H15 . . 113.7 ?
Rh1 C15 H15 . . 113.7 ?
C18 C17 C16 . . 111.3(2) ?
C18 C17 H17A . . 109.4 ?
C16 C17 H17A . . 109.4 ?
C18 C17 H17B . . 109.4 ?
C16 C17 H17B . . 109.4 ?
H17A C17 H17B . . 108.0 ?

loop_
_geom_bond_atom_site_label_1
_geom_bond_atom_site_label_2
_geom_bond_site_symmetry_2
_geom_bond_distance
_geom_bond_publ_flag
Rh1 C15 . 2.105(3) y
Rh1 C22 . 2.121(3) y
Rh1 C19 . 2.144(3) y
Rh1 C18 . 2.170(3) y
Rh1 S1 . 2.3803(7) y
Rh1 Cl1 . 2.3850(7) y
S1 C8 . 1.696(3) ?
O1 C7 . 1.224(3) ?
N2 C8 . 1.325(4) ?
N2 C9 . 1.436(3) ?
N2 H2 . 0.8800 ?
N1 C8 . 1.381(3) ?
N1 C7 . 1.385(4) ?
N1 H1 . 0.8800 ?
C9 C14 . 1.386(4) ?
C9 C10 . 1.388(4) ?
C10 C11 . 1.393(4) ?
C10 H10 . 0.9500 ?
C6 C5 . 1.388(4) ?
C6 C1 . 1.392(4) ?
C6 H6 . 0.9500 ?
C12 C11 . 1.388(4) ?
C12 C13 . 1.394(4) ?
C12 H12 . 0.9500 ?
C1 C2 . 1.393(4) ?
C1 C7 . 1.496(4) ?
C3 C4 . 1.382(5) ?
C3 C2 . 1.395(4) ?
C3 H3 . 0.9500 ?
C11 H11 . 0.9500 ?
C2 H2A . 0.9500 ?
C14 C13 . 1.391(4) ?
C14 H14 . 0.9500 ?
C13 H13 . 0.9500 ?
C19 C18 . 1.382(4) ?
C19 C20 . 1.510(4) ?
C19 H19 . 1.0000 ?
C16 C15 . 1.504(4) ?
C16 C17 . 1.538(4) ?
C16 H16A . 0.9900 ?
C16 H16B . 0.9900 ?
C5 C4 . 1.375(5) ?
C5 H5 . 0.9500 ?
C4 H4 . 0.9500 ?
C20 C21 . 1.537(4) ?
C20 H20A . 0.9900 ?
C20 H20B . 0.9900 ?
C21 C22 . 1.528(4) ?
C21 H21A . 0.9900 ?
C21 H21B . 0.9900 ?
C22 C15 . 1.410(4) ?
C22 H22 . 1.0000 ?
C18 C17 . 1.521(4) ?
C18 H18 . 1.0000 ?
C15 H15 . 1.0000 ?
C17 H17A . 0.9900 ?
C17 H17B . 0.9900 ?

loop_
_geom_hbond_atom_site_label_D
_geom_hbond_atom_site_label_H
_geom_hbond_atom_site_label_A
_geom_hbond_site_symmetry_A
_geom_hbond_distance_DH
_geom_hbond_distance_HA
_geom_hbond_distance_DA
_geom_hbond_angle_DHA
N2 H2 O1 . 0.88 1.99 2.657(3) 131.7
N2 H2 O1 2_667 0.88 2.32 3.053(3) 140.8
N1 H1 Cl1 . 0.88 2.47 3.253(3) 147.7

loop_
_geom_torsion_atom_site_label_1
_geom_torsion_atom_site_label_2
_geom_torsion_atom_site_label_3
_geom_torsion_atom_site_label_4
_geom_torsion_site_symmetry_1
_geom_torsion_site_symmetry_2
_geom_torsion_site_symmetry_3
_geom_torsion_site_symmetry_4
_geom_torsion
_geom_torsion_publ_flag
C15 Rh1 S1 C8 . . . . 147.13(13) ?
C22 Rh1 S1 C8 . . . . 108.32(13) ?
C19 Rh1 S1 C8 . . . . 46.3(3) ?
C18 Rh1 S1 C8 . . . . -163.4(2) ?
Cl1 Rh1 S1 C8 . . . . -52.90(11) ?
C8 N2 C9 C14 . . . . 120.1(3) ?
C8 N2 C9 C10 . . . . -62.3(4) ?
C9 N2 C8 N1 . . . . -177.1(2) ?
C9 N2 C8 S1 . . . . -1.8(4) ?
C7 N1 C8 N2 . . . . 14.4(4) ?
C7 N1 C8 S1 . . . . -161.1(2) ?
Rh1 S1 C8 N2 . . . . -175.2(2) ?
Rh1 S1 C8 N1 . . . . 0.1(2) ?
C14 C9 C10 C11 . . . . 1.0(4) ?
N2 C9 C10 C11 . . . . -176.5(3) ?
C5 C6 C1 C2 . . . . -0.5(5) ?
C5 C6 C1 C7 . . . . 176.2(3) ?
C8 N1 C7 O1 . . . . -12.9(4) ?
C8 N1 C7 C1 . . . . 164.3(3) ?
C6 C1 C7 O1 . . . . 11.1(4) ?
C2 C1 C7 O1 . . . . -172.3(3) ?
C6 C1 C7 N1 . . . . -166.1(3) ?
C2 C1 C7 N1 . . . . 10.5(4) ?
C13 C12 C11 C10 . . . . -0.7(4) ?
C9 C10 C11 C12 . . . . -0.1(4) ?
C6 C1 C2 C3 . . . . 0.5(5) ?
C7 C1 C2 C3 . . . . -175.9(3) ?
C4 C3 C2 C1 . . . . -0.1(5) ?
C10 C9 C14 C13 . . . . -1.1(4) ?
N2 C9 C14 C13 . . . . 176.4(3) ?
C9 C14 C13 C12 . . . . 0.4(4) ?
C11 C12 C13 C14 . . . . 0.5(4) ?
C15 Rh1 C19 C18 . . . . 64.59(18) ?
C22 Rh1 C19 C18 . . . . 100.38(18) ?
S1 Rh1 C19 C18 . . . . 163.5(2) ?
Cl1 Rh1 C19 C18 . . . . -96.55(16) ?
C15 Rh1 C19 C20 . . . . -57.6(2) ?
C22 Rh1 C19 C20 . . . . -21.8(2) ?
C18 Rh1 C19 C20 . . . . -122.2(3) ?
S1 Rh1 C19 C20 . . . . 41.2(4) ?
Cl1 Rh1 C19 C20 . . . . 141.2(2) ?
C1 C6 C5 C4 . . . . 0.0(5) ?
C6 C5 C4 C3 . . . . 0.4(5) ?
C2 C3 C4 C5 . . . . -0.4(5) ?
C18 C19 C20 C21 . . . . -47.9(4) ?
Rh1 C19 C20 C21 . . . . 34.1(3) ?
C19 C20 C21 C22 . . . . -29.6(4) ?
C20 C21 C22 C15 . . . . 91.3(4) ?
C20 C21 C22 Rh1 . . . . 10.6(3) ?
C19 Rh1 C22 C15 . . . . -112.87(18) ?
C18 Rh1 C22 C15 . . . . -76.23(17) ?
S1 Rh1 C22 C15 . . . . 83.38(15) ?
Cl1 Rh1 C22 C15 . . . . -175.75(18) ?
C15 Rh1 C22 C21 . . . . 119.1(3) ?
C19 Rh1 C22 C21 . . . . 6.2(2) ?
C18 Rh1 C22 C21 . . . . 42.8(2) ?
S1 Rh1 C22 C21 . . . . -157.6(2) ?
Cl1 Rh1 C22 C21 . . . . -56.7(4) ?
C20 C19 C18 C17 . . . . -2.7(4) ?
Rh1 C19 C18 C17 . . . . -104.8(2) ?
C20 C19 C18 Rh1 . . . . 102.1(3) ?
C15 Rh1 C18 C19 . . . . -115.12(18) ?
C22 Rh1 C18 C19 . . . . -76.96(18) ?
S1 Rh1 C18 C19 . . . . -165.15(18) ?
Cl1 Rh1 C18 C19 . . . . 84.20(16) ?
C15 Rh1 C18 C17 . . . . 3.3(2) ?
C22 Rh1 C18 C17 . . . . 41.4(2) ?
C19 Rh1 C18 C17 . . . . 118.4(3) ?
S1 Rh1 C18 C17 . . . . -46.8(3) ?
Cl1 Rh1 C18 C17 . . . . -157.41(19) ?
C21 C22 C15 C16 . . . . -2.0(4) ?
Rh1 C22 C15 C16 . . . . 103.4(3) ?
C21 C22 C15 Rh1 . . . . -105.3(3) ?
C17 C16 C15 C22 . . . . -46.0(4) ?
C17 C16 C15 Rh1 . . . . 35.6(3) ?
C19 Rh1 C15 C22 . . . . 67.06(18) ?
C18 Rh1 C15 C22 . . . . 100.73(17) ?
S1 Rh1 C15 C22 . . . . -94.81(15) ?
Cl1 Rh1 C15 C22 . . . . 175.93(17) ?
C22 Rh1 C15 C16 . . . . -121.7(3) ?
C19 Rh1 C15 C16 . . . . -54.7(2) ?
C18 Rh1 C15 C16 . . . . -21.0(2) ?
S1 Rh1 C15 C16 . . . . 143.47(19) ?
Cl1 Rh1 C15 C16 . . . . 54.2(3) ?
C19 C18 C17 C16 . . . . 95.1(3) ?
Rh1 C18 C17 C16 . . . . 14.6(3) ?
C15 C16 C17 C18 . . . . -32.7(3) ?
